data_7237050
loop_
_publ_author_name
'Idris, Imane'
'Tannoux, Thibault'
'Derridj, Fazia'
'Dorcet, Vincent'
'Boixel, Julien'
'Guerchais, Veronique'
'Soul\'e, Jean-Fran\,cois'
'Doucet, Henri'

_publ_section_title
;
 Effective modulation of the photoluminescence properties of
 2,1,3-benzothiadiazoles and 2,1,3-benzoselenadiazoles by Pd-catalyzed
 C--H bond arylations
;
_journal_issue 7
_journal_name_full 'Journal of Materials Chemistry C'
_journal_page_first 1731
_journal_paper_doi 10.1039/C7TC05395A
_journal_volume 6
_journal_year 2018
_chemical_compound_source 'synthesis as described'
_chemical_formula_moiety 'C14 H6 F6 N2 Se'
_chemical_formula_sum 'C14 H6 F6 N2 Se'
_chemical_formula_weight 395.17
_space_group_crystal_system tetragonal
_space_group_IT_number 86
_space_group_name_Hall '-P 4bc'
_space_group_name_H-M_alt 'P 42/n :2'
_atom_sites_solution_hydrogens geom
_audit_update_record
;
2017-09-25 deposited with the CCDC.
2018-01-25 downloaded from the CCDC.
;
_cell_angle_alpha 90
_cell_angle_beta 90
_cell_angle_gamma 90
_cell_formula_units_Z 16
_cell_length_a 35.191(2)
_cell_length_b 35.191
_cell_length_c 4.3928(3)
_cell_measurement_reflns_used 9956
_cell_measurement_temperature 150(2)
_cell_measurement_theta_max 27.45
_cell_measurement_theta_min 2.32
_cell_measurement_wavelength 0.71073
_cell_volume 5440.1(5)
_computing_cell_refinement 'APEX3 (Bruker, 2015); SAINT (Bruker, 2014)'
_computing_data_collection 'SAINT (Bruker, 2014)'
_computing_data_reduction 'SAINT (Bruker, 2014)'
_computing_molecular_graphics 'SXGRAPH (Farrugia, 1999), Mercury (CSD, 2016)'
_computing_publication_material 'CRYSCALC (T. Roisnel, local program, 2017)'
_computing_structure_refinement 'SHELXL-2016/6 (Sheldrick, 2016)'
_computing_structure_solution 'SHELXT (Sheldrick, 2015)'
_diffrn_ambient_temperature 150(2)
_diffrn_detector '(CMOS) PHOTON 100'
_diffrn_measured_fraction_theta_full 0.998
_diffrn_measured_fraction_theta_max 0.997
_diffrn_measurement_device_type 'D8 VENTURE Bruker AXS'
_diffrn_measurement_method 'rotation images'
_diffrn_radiation_monochromator 'multilayer monochromator'
_diffrn_radiation_probe x-ray
_diffrn_radiation_source 'Incoatec microfocus sealed tube'
_diffrn_radiation_type MoK\a
_diffrn_radiation_wavelength 0.71073
_diffrn_reflns_av_R_equivalents 0.0515
_diffrn_reflns_av_unetI/netI 0.0371
_diffrn_reflns_limit_h_max 45
_diffrn_reflns_limit_h_min -44
_diffrn_reflns_limit_k_max 45
_diffrn_reflns_limit_k_min -42
_diffrn_reflns_limit_l_max 5
_diffrn_reflns_limit_l_min -5
_diffrn_reflns_number 34119
_diffrn_reflns_theta_full 25.242
_diffrn_reflns_theta_max 27.471
_diffrn_reflns_theta_min 2.952
_exptl_absorpt_coefficient_mu 2.830
_exptl_absorpt_correction_T_max 0.552
_exptl_absorpt_correction_T_min 0.361
_exptl_absorpt_correction_type multi-scan
_exptl_absorpt_process_details
;
  [Sheldrick, G.M. (2014). SADABS Bruker AXS Inc., Madison, Wisconsin, USA]
;
_exptl_crystal_colour yellow
_exptl_crystal_density_diffrn 1.930
_exptl_crystal_description stick
_exptl_crystal_F_000 3072
_exptl_crystal_size_max 0.600
_exptl_crystal_size_mid 0.220
_exptl_crystal_size_min 0.210
_refine_diff_density_max 1.198
_refine_diff_density_min -1.027
_refine_diff_density_rms 0.116
_refine_ls_extinction_method none
_refine_ls_goodness_of_fit_ref 1.090
_refine_ls_hydrogen_treatment constr
_refine_ls_matrix_type full
_refine_ls_number_parameters 409
_refine_ls_number_reflns 6225
_refine_ls_number_restraints 15
_refine_ls_restrained_S_all 1.112
_refine_ls_R_factor_all 0.0757
_refine_ls_R_factor_gt 0.0614
_refine_ls_shift/su_max 0.001
_refine_ls_shift/su_mean 0.000
_refine_ls_structure_factor_coef Fsqd
_refine_ls_weighting_details 'w=1/[\s^2^(Fo^2^)+(0.0438P)^2^+36.4123P] where P=(Fo^2^+2Fc^2^)/3'
_refine_ls_weighting_scheme calc
_refine_ls_wR_factor_gt 0.1337
_refine_ls_wR_factor_ref 0.1410
_reflns_Friedel_coverage 0.000
_reflns_number_gt 5193
_reflns_number_total 6225
_reflns_threshold_expression >2sigma(I)
_cod_data_source_file c7tc05395a2.cif
_cod_data_source_block IIP667
_cod_original_cell_volume 5440.1(8)
_cod_original_sg_symbol_H-M 'P 42/n'
_cod_database_code 7237050

loop_
_space_group_symop_operation_xyz
'x, y, z'
'-x+1/2, -y+1/2, z'
'-y, x+1/2, z+1/2'
'y+1/2, -x, z+1/2'
'-x, -y, -z'
'x-1/2, y-1/2, -z'
'y, -x-1/2, -z-1/2'
'-y-1/2, x, -z-1/2'

loop_
_atom_site_label
_atom_site_type_symbol
_atom_site_fract_x
_atom_site_fract_y
_atom_site_fract_z
_atom_site_U_iso_or_equiv
_atom_site_adp_type
_atom_site_occupancy
_atom_site_site_symmetry_order
_atom_site_calc_flag
_atom_site_refinement_flags_posn
_atom_site_refinement_flags_adp
_atom_site_refinement_flags_occupancy
_atom_site_disorder_assembly
_atom_site_disorder_group
Se1 Se 0.50686(2) 0.85557(2) 0.95099(12) 0.02567(14) Uani 1 1 d . . . . .
N1 N 0.48074(12) 0.89789(11) 0.8658(11) 0.0275(9) Uani 1 1 d . . . . .
N2 N 0.47440(11) 0.82488(11) 0.7572(10) 0.0245(9) Uani 1 1 d . . . . .
C1 C 0.44745(13) 0.84696(12) 0.6414(12) 0.0220(10) Uani 1 1 d . . . . .
C2 C 0.45104(13) 0.88729(13) 0.7011(12) 0.0252(10) Uani 1 1 d . . . . .
C3 C 0.42328(15) 0.91299(13) 0.5819(14) 0.0314(12) Uani 1 1 d . . . . .
H3 H 0.425380 0.939505 0.618726 0.038 Uiso 1 1 calc R U . . .
C4 C 0.39413(15) 0.89917(15) 0.4171(15) 0.0362(13) Uani 1 1 d . . . . .
H4 H 0.375829 0.916240 0.336052 0.043 Uiso 1 1 calc R U . . .
C5 C 0.39016(15) 0.85925(14) 0.3614(15) 0.0331(12) Uani 1 1 d . . . . .
H5 H 0.369022 0.850690 0.245681 0.040 Uiso 1 1 calc R U . . .
C6 C 0.41561(13) 0.83284(13) 0.4683(12) 0.0241(10) Uani 1 1 d . . . . .
C7 C 0.40990(13) 0.79166(13) 0.4139(12) 0.0245(10) Uani 1 1 d . . . . .
C8 C 0.37404(14) 0.77569(14) 0.4589(13) 0.0271(10) Uani 1 1 d . . . . .
H8 H 0.353592 0.791415 0.522620 0.032 Uiso 1 1 calc R U . . .
C9 C 0.36782(15) 0.73730(15) 0.4123(13) 0.0321(12) Uani 1 1 d . . . . .
C10 C 0.39680(17) 0.71392(15) 0.3170(13) 0.0350(13) Uani 1 1 d . . . . .
H10 H 0.392418 0.687654 0.281639 0.042 Uiso 1 1 calc R U . . .
C11 C 0.43256(16) 0.72957(14) 0.2736(13) 0.0318(12) Uani 1 1 d . . . . .
C12 C 0.43961(14) 0.76789(14) 0.3226(12) 0.0265(10) Uani 1 1 d . . . . .
H12 H 0.464436 0.777888 0.294301 0.032 Uiso 1 1 calc R U . . .
C13 C 0.3295(2) 0.72128(17) 0.4847(15) 0.0491(17) Uani 1 1 d D . . . .
C14 C 0.46426(19) 0.70441(16) 0.1652(14) 0.0466(16) Uani 1 1 d D . . . .
F1 F 0.3015(3) 0.7413(3) 0.322(2) 0.0528(11) Uani 0.481(7) 1 d D . P A 1
F2 F 0.3165(2) 0.7309(2) 0.776(2) 0.0528(11) Uani 0.481(7) 1 d D . P A 1
F3 F 0.3210(3) 0.6868(3) 0.442(3) 0.0528(11) Uani 0.481(7) 1 d D . P A 1
F1B F 0.3309(2) 0.7085(2) 0.7806(17) 0.0528(11) Uani 0.519(7) 1 d D . P A 2
F2B F 0.3272(3) 0.6865(2) 0.341(2) 0.0528(11) Uani 0.519(7) 1 d D . P A 2
F3B F 0.3020(3) 0.7418(3) 0.435(2) 0.0528(11) Uani 0.519(7) 1 d D . P A 2
F4 F 0.45529(17) 0.69126(17) -0.1165(15) 0.0488(9) Uani 0.601(5) 1 d D . P B 1
F5 F 0.45932(19) 0.66895(18) 0.3232(18) 0.0488(9) Uani 0.601(5) 1 d D . P B 1
F6 F 0.4969(2) 0.7142(2) 0.2158(18) 0.0488(9) Uani 0.601(5) 1 d D . P B 1
F4B F 0.4983(3) 0.7134(4) 0.342(3) 0.0488(9) Uani 0.399(5) 1 d D . P B 2
F5B F 0.4817(3) 0.7181(2) -0.113(2) 0.0488(9) Uani 0.399(5) 1 d D . P B 2
F6B F 0.4639(3) 0.6696(3) 0.170(3) 0.0488(9) Uani 0.399(5) 1 d D . P B 2
Se2 Se 0.51380(2) 0.95470(2) 0.27361(12) 0.02435(13) Uani 1 1 d . . . . .
N21 N 0.54986(11) 0.91860(10) 0.2577(10) 0.0218(8) Uani 1 1 d . . . . .
N22 N 0.54107(12) 0.98533(10) 0.5119(10) 0.0256(9) Uani 1 1 d . . . . .
C21 C 0.57886(13) 0.93094(12) 0.4272(11) 0.0196(9) Uani 1 1 d . . . . .
C22 C 0.57414(13) 0.96815(12) 0.5645(12) 0.0229(10) Uani 1 1 d . . . . .
C23 C 0.60411(16) 0.98452(14) 0.7422(13) 0.0335(12) Uani 1 1 d . . . . .
H23 H 0.600874 1.008396 0.839652 0.040 Uiso 1 1 calc R U . . .
C24 C 0.63717(15) 0.96508(14) 0.7676(13) 0.0308(11) Uani 1 1 d . . . . .
H24 H 0.657472 0.975948 0.880536 0.037 Uiso 1 1 calc R U . . .
C25 C 0.64235(14) 0.92889(13) 0.6302(12) 0.0238(10) Uani 1 1 d . . . . .
H25 H 0.666244 0.916614 0.651813 0.029 Uiso 1 1 calc R U . . .
C26 C 0.61421(12) 0.91086(12) 0.4670(11) 0.0199(9) Uani 1 1 d . . . . .
C27 C 0.62090(12) 0.87234(12) 0.3404(11) 0.0180(9) Uani 1 1 d . . . . .
C28 C 0.65535(12) 0.86391(12) 0.1979(11) 0.0187(9) Uani 1 1 d . . . . .
H28 H 0.673910 0.883294 0.174812 0.022 Uiso 1 1 calc R U . . .
C29 C 0.66288(12) 0.82772(12) 0.0897(10) 0.0176(9) Uani 1 1 d . . . . .
C30 C 0.63621(12) 0.79879(12) 0.1202(11) 0.0190(9) Uani 1 1 d . . . . .
H30 H 0.641162 0.774088 0.042493 0.023 Uiso 1 1 calc R U . . .
C31 C 0.60222(13) 0.80683(13) 0.2668(11) 0.0212(9) Uani 1 1 d . . . . .
C32 C 0.59428(12) 0.84310(12) 0.3731(11) 0.0193(9) Uani 1 1 d . . . . .
H32 H 0.570597 0.848108 0.468803 0.023 Uiso 1 1 calc R U . . .
C33 C 0.70046(13) 0.81943(14) -0.0549(12) 0.0233(10) Uani 1 1 d . . . . .
C34 C 0.57390(14) 0.77573(13) 0.3166(13) 0.0268(11) Uani 1 1 d . . . . .
F21 F 0.71315(9) 0.84912(9) -0.2182(8) 0.0409(8) Uani 1 1 d . . . . .
F22 F 0.72701(9) 0.81237(12) 0.1503(8) 0.0481(10) Uani 1 1 d . . . . .
F23 F 0.69939(9) 0.79028(9) -0.2418(8) 0.0414(8) Uani 1 1 d . . . . .
F24 F 0.55672(19) 0.77906(18) 0.5994(19) 0.0449(9) Uani 0.511(5) 1 d . . P C 1
F25 F 0.5844(3) 0.7426(2) 0.272(2) 0.0449(9) Uani 0.511(5) 1 d . . P C 1
F26 F 0.5421(2) 0.7823(2) 0.133(2) 0.0449(9) Uani 0.511(5) 1 d . . P C 1
F24B F 0.5827(3) 0.7440(3) 0.137(2) 0.0449(9) Uani 0.489(5) 1 d . . P C 2
F25B F 0.5399(2) 0.7838(2) 0.281(2) 0.0449(9) Uani 0.489(5) 1 d . . P C 2
F26B F 0.5786(2) 0.76094(19) 0.601(2) 0.0449(9) Uani 0.489(5) 1 d . . P C 2

loop_
_atom_site_aniso_label
_atom_site_aniso_U_11
_atom_site_aniso_U_22
_atom_site_aniso_U_33
_atom_site_aniso_U_23
_atom_site_aniso_U_13
_atom_site_aniso_U_12
Se1 0.0242(2) 0.0212(2) 0.0316(3) -0.0026(2) 0.0000(2) 0.00199(18)
N1 0.026(2) 0.0215(19) 0.035(3) -0.0016(18) 0.0015(18) 0.0014(16)
N2 0.0211(19) 0.0180(18) 0.034(2) -0.0016(17) -0.0005(18) 0.0014(15)
C1 0.019(2) 0.018(2) 0.029(3) -0.0006(19) 0.0069(19) 0.0015(16)
C2 0.020(2) 0.021(2) 0.035(3) -0.003(2) 0.004(2) 0.0016(17)
C3 0.033(3) 0.015(2) 0.046(3) 0.000(2) 0.004(2) 0.0048(19)
C4 0.028(3) 0.024(2) 0.056(4) 0.004(3) -0.003(3) 0.008(2)
C5 0.024(2) 0.025(2) 0.050(4) 0.000(2) -0.004(2) 0.0004(19)
C6 0.020(2) 0.020(2) 0.032(3) 0.000(2) 0.003(2) 0.0024(17)
C7 0.024(2) 0.021(2) 0.029(3) -0.001(2) -0.001(2) -0.0001(17)
C8 0.024(2) 0.024(2) 0.033(3) -0.001(2) 0.001(2) -0.0024(18)
C9 0.033(3) 0.028(3) 0.034(3) 0.005(2) -0.010(2) -0.006(2)
C10 0.050(3) 0.021(2) 0.034(3) -0.003(2) -0.013(3) -0.005(2)
C11 0.040(3) 0.025(2) 0.030(3) -0.004(2) -0.008(2) 0.009(2)
C12 0.027(2) 0.026(2) 0.027(3) 0.001(2) -0.001(2) 0.0023(19)
C13 0.060(4) 0.045(4) 0.042(4) 0.004(3) -0.007(3) -0.027(3)
C14 0.063(4) 0.035(3) 0.042(4) -0.013(3) -0.012(3) 0.027(3)
F1 0.0410(16) 0.0455(15) 0.072(3) 0.004(2) 0.005(2) -0.0144(12)
F2 0.0410(16) 0.0455(15) 0.072(3) 0.004(2) 0.005(2) -0.0144(12)
F3 0.0410(16) 0.0455(15) 0.072(3) 0.004(2) 0.005(2) -0.0144(12)
F1B 0.0410(16) 0.0455(15) 0.072(3) 0.004(2) 0.005(2) -0.0144(12)
F2B 0.0410(16) 0.0455(15) 0.072(3) 0.004(2) 0.005(2) -0.0144(12)
F3B 0.0410(16) 0.0455(15) 0.072(3) 0.004(2) 0.005(2) -0.0144(12)
F4 0.0437(15) 0.0415(14) 0.061(3) -0.010(2) 0.0120(19) 0.0131(11)
F5 0.0437(15) 0.0415(14) 0.061(3) -0.010(2) 0.0120(19) 0.0131(11)
F6 0.0437(15) 0.0415(14) 0.061(3) -0.010(2) 0.0120(19) 0.0131(11)
F4B 0.0437(15) 0.0415(14) 0.061(3) -0.010(2) 0.0120(19) 0.0131(11)
F5B 0.0437(15) 0.0415(14) 0.061(3) -0.010(2) 0.0120(19) 0.0131(11)
F6B 0.0437(15) 0.0415(14) 0.061(3) -0.010(2) 0.0120(19) 0.0131(11)
Se2 0.0218(2) 0.0158(2) 0.0354(3) -0.0039(2) 0.0033(2) 0.00413(17)
N21 0.0186(18) 0.0168(17) 0.030(2) -0.0035(16) 0.0041(16) 0.0035(14)
N22 0.030(2) 0.0134(17) 0.033(2) -0.0063(17) 0.0048(18) 0.0038(15)
C21 0.024(2) 0.0134(19) 0.022(2) 0.0007(17) 0.0045(18) -0.0020(16)
C22 0.028(2) 0.013(2) 0.028(3) -0.0007(19) 0.007(2) -0.0002(17)
C23 0.043(3) 0.022(2) 0.036(3) -0.010(2) 0.004(3) -0.004(2)
C24 0.036(3) 0.025(2) 0.031(3) -0.006(2) -0.004(2) -0.010(2)
C25 0.025(2) 0.022(2) 0.025(3) 0.0005(19) 0.000(2) -0.0008(18)
C26 0.019(2) 0.016(2) 0.025(2) 0.0006(18) 0.0046(18) -0.0026(16)
C27 0.019(2) 0.017(2) 0.018(2) -0.0004(17) 0.0002(17) 0.0032(16)
C28 0.0144(19) 0.019(2) 0.023(2) 0.0004(18) 0.0003(17) -0.0028(15)
C29 0.016(2) 0.023(2) 0.013(2) -0.0023(17) -0.0003(17) 0.0028(16)
C30 0.020(2) 0.017(2) 0.021(2) -0.0021(17) -0.0021(18) 0.0025(16)
C31 0.019(2) 0.020(2) 0.025(2) 0.0029(19) -0.0030(19) -0.0027(16)
C32 0.0145(19) 0.022(2) 0.022(2) 0.0049(18) 0.0018(17) 0.0000(16)
C33 0.017(2) 0.030(2) 0.023(2) -0.003(2) 0.0015(19) 0.0023(18)
C34 0.025(2) 0.019(2) 0.037(3) 0.002(2) 0.001(2) -0.0051(18)
F21 0.0351(17) 0.0370(17) 0.051(2) 0.0019(16) 0.0227(16) -0.0017(13)
F22 0.0210(15) 0.096(3) 0.0268(17) -0.0045(18) -0.0008(13) 0.0200(17)
F23 0.0402(18) 0.0402(18) 0.044(2) -0.0242(16) 0.0159(16) -0.0046(14)
F24 0.0369(13) 0.0274(12) 0.070(3) 0.007(2) 0.008(2) -0.0099(10)
F25 0.0369(13) 0.0274(12) 0.070(3) 0.007(2) 0.008(2) -0.0099(10)
F26 0.0369(13) 0.0274(12) 0.070(3) 0.007(2) 0.008(2) -0.0099(10)
F24B 0.0369(13) 0.0274(12) 0.070(3) 0.007(2) 0.008(2) -0.0099(10)
F25B 0.0369(13) 0.0274(12) 0.070(3) 0.007(2) 0.008(2) -0.0099(10)
F26B 0.0369(13) 0.0274(12) 0.070(3) 0.007(2) 0.008(2) -0.0099(10)

loop_
_atom_type_symbol
_atom_type_description
_atom_type_scat_dispersion_real
_atom_type_scat_dispersion_imag
_atom_type_scat_source
C C 0.0033 0.0016 'International Tables Vol C Tables 4.2.6.8 and 6.1.1.4'
H H 0.0000 0.0000 'International Tables Vol C Tables 4.2.6.8 and 6.1.1.4'
F F 0.0171 0.0103 'International Tables Vol C Tables 4.2.6.8 and 6.1.1.4'
N N 0.0061 0.0033 'International Tables Vol C Tables 4.2.6.8 and 6.1.1.4'
Se Se -0.0929 2.2259 'International Tables Vol C Tables 4.2.6.8 and 6.1.1.4'

loop_
_geom_angle_atom_site_label_1
_geom_angle_atom_site_label_2
_geom_angle_atom_site_label_3
_geom_angle
N2 Se1 N1 94.30(19)
C2 N1 Se1 106.6(3)
C1 N2 Se1 106.6(3)
N2 C1 C6 123.7(4)
N2 C1 C2 116.2(4)
C6 C1 C2 120.0(4)
N1 C2 C3 124.1(4)
N1 C2 C1 116.3(4)
C3 C2 C1 119.6(5)
C4 C3 C2 119.3(5)
C4 C3 H3 120.4
C2 C3 H3 120.4
C3 C4 C5 121.4(5)
C3 C4 H4 119.3
C5 C4 H4 119.3
C6 C5 C4 122.8(5)
C6 C5 H5 118.6
C4 C5 H5 118.6
C5 C6 C1 117.0(4)
C5 C6 C7 121.2(5)
C1 C6 C7 121.8(4)
C8 C7 C12 118.4(4)
C8 C7 C6 119.6(4)
C12 C7 C6 122.0(4)
C9 C8 C7 121.0(5)
C9 C8 H8 119.5
C7 C8 H8 119.5
C10 C9 C8 120.8(5)
C10 C9 C13 120.5(5)
C8 C9 C13 118.6(5)
C9 C10 C11 118.5(5)
C9 C10 H10 120.8
C11 C10 H10 120.8
C10 C11 C12 121.8(5)
C10 C11 C14 118.9(5)
C12 C11 C14 119.3(5)
C11 C12 C7 119.5(5)
C11 C12 H12 120.3
C7 C12 H12 120.3
F3B C13 F1B 112.9(8)
F3B C13 F2B 113.1(8)
F1B C13 F2B 98.4(6)
F3 C13 F2 106.9(7)
F3 C13 F1 103.8(8)
F2 C13 F1 96.5(8)
F3B C13 C9 116.8(7)
F3 C13 C9 122.9(7)
F1B C13 C9 107.0(6)
F2B C13 C9 106.9(6)
F2 C13 C9 113.5(6)
F1 C13 C9 109.6(6)
F6 C14 F4 118.8(7)
F6 C14 F5 105.8(6)
F4 C14 F5 96.7(6)
F6B C14 F5B 110.6(8)
F6B C14 F4B 102.4(8)
F5B C14 F4B 91.6(8)
F6 C14 C11 118.3(6)
F6B C14 C11 125.2(7)
F4 C14 C11 108.5(5)
F5 C14 C11 105.6(6)
F5B C14 C11 112.7(5)
F4B C14 C11 108.2(6)
N22 Se2 N21 94.02(18)
C21 N21 Se2 106.8(3)
C22 N22 Se2 107.3(3)
N21 C21 C26 124.6(4)
N21 C21 C22 115.9(4)
C26 C21 C22 119.4(4)
N22 C22 C23 123.7(4)
N22 C22 C21 116.0(4)
C23 C22 C21 120.3(4)
C24 C23 C22 118.3(5)
C24 C23 H23 120.8
C22 C23 H23 120.8
C23 C24 C25 121.9(5)
C23 C24 H24 119.1
C25 C24 H24 119.1
C26 C25 C24 122.8(5)
C26 C25 H25 118.6
C24 C25 H25 118.6
C25 C26 C21 117.3(4)
C25 C26 C27 120.1(4)
C21 C26 C27 122.6(4)
C28 C27 C32 118.1(4)
C28 C27 C26 120.0(4)
C32 C27 C26 121.8(4)
C29 C28 C27 121.0(4)
C29 C28 H28 119.5
C27 C28 H28 119.5
C28 C29 C30 120.7(4)
C28 C29 C33 119.6(4)
C30 C29 C33 119.6(4)
C31 C30 C29 118.5(4)
C31 C30 H30 120.8
C29 C30 H30 120.8
C30 C31 C32 121.2(4)
C30 C31 C34 119.5(4)
C32 C31 C34 119.3(4)
C31 C32 C27 120.5(4)
C31 C32 H32 119.8
C27 C32 H32 119.8
F23 C33 F22 107.4(4)
F23 C33 F21 106.4(4)
F22 C33 F21 106.0(4)
F23 C33 C29 113.1(4)
F22 C33 C29 111.8(4)
F21 C33 C29 111.6(4)
F25B C34 F26B 108.7(6)
F25 C34 F24 110.6(6)
F25 C34 F26 107.6(6)
F24 C34 F26 98.9(6)
F25B C34 F24B 108.9(7)
F26B C34 F24B 100.7(6)
F25 C34 C31 117.8(6)
F25B C34 C31 117.2(5)
F26B C34 C31 109.4(5)
F24 C34 C31 111.1(5)
F26 C34 C31 109.1(5)
F24B C34 C31 110.7(5)

loop_
_geom_bond_atom_site_label_1
_geom_bond_atom_site_label_2
_geom_bond_distance
Se1 N2 1.788(4)
Se1 N1 1.790(4)
N1 C2 1.325(7)
N2 C1 1.327(6)
C1 C6 1.443(7)
C1 C2 1.449(6)
C2 C3 1.431(7)
C3 C4 1.346(8)
C3 H3 0.9500
C4 C5 1.433(7)
C4 H4 0.9500
C5 C6 1.373(7)
C5 H5 0.9500
C6 C7 1.482(6)
C7 C8 1.396(7)
C7 C12 1.398(7)
C8 C9 1.384(7)
C8 H8 0.9500
C9 C10 1.376(8)
C9 C13 1.495(8)
C10 C11 1.387(8)
C10 H10 0.9500
C11 C12 1.388(7)
C11 C14 1.502(8)
C12 H12 0.9500
C13 F3B 1.227(10)
C13 F3 1.263(11)
C13 F1B 1.376(9)
C13 F2B 1.380(10)
C13 F2 1.399(10)
C13 F1 1.408(11)
C14 F6 1.219(9)
C14 F6B 1.227(10)
C14 F4 1.358(8)
C14 F5 1.438(9)
C14 F5B 1.450(10)
C14 F4B 1.462(12)
Se2 N22 1.783(4)
Se2 N21 1.797(4)
N21 C21 1.336(6)
N22 C22 1.332(6)
C21 C26 1.441(6)
C21 C22 1.451(6)
C22 C23 1.433(7)
C23 C24 1.354(8)
C23 H23 0.9500
C24 C25 1.421(7)
C24 H24 0.9500
C25 C26 1.377(7)
C25 H25 0.9500
C26 C27 1.484(6)
C27 C28 1.396(6)
C27 C32 1.399(6)
C28 C29 1.385(6)
C28 H28 0.9500
C29 C30 1.391(6)
C29 C33 1.496(6)
C30 C31 1.388(6)
C30 H30 0.9500
C31 C32 1.388(6)
C31 C34 1.496(6)
C32 H32 0.9500
C33 F23 1.314(6)
C33 F22 1.322(6)
C33 F21 1.344(6)
C34 F25 1.237(10)
C34 F25B 1.240(10)
C34 F26B 1.362(10)
C34 F24 1.386(9)
C34 F26 1.399(11)
C34 F24B 1.402(11)

loop_
_geom_torsion_atom_site_label_1
_geom_torsion_atom_site_label_2
_geom_torsion_atom_site_label_3
_geom_torsion_atom_site_label_4
_geom_torsion
N2 Se1 N1 C2 -1.0(4)
N1 Se1 N2 C1 0.9(4)
Se1 N2 C1 C6 -179.7(4)
Se1 N2 C1 C2 -0.5(5)
Se1 N1 C2 C3 -178.9(4)
Se1 N1 C2 C1 0.9(6)
N2 C1 C2 N1 -0.2(7)
C6 C1 C2 N1 178.9(5)
N2 C1 C2 C3 179.5(5)
C6 C1 C2 C3 -1.3(7)
N1 C2 C3 C4 -180.0(6)
C1 C2 C3 C4 0.3(8)
C2 C3 C4 C5 0.7(9)
C3 C4 C5 C6 -0.6(10)
C4 C5 C6 C1 -0.4(8)
C4 C5 C6 C7 178.1(5)
N2 C1 C6 C5 -179.6(5)
C2 C1 C6 C5 1.3(7)
N2 C1 C6 C7 1.9(8)
C2 C1 C6 C7 -177.2(5)
C5 C6 C7 C8 -45.2(8)
C1 C6 C7 C8 133.2(5)
C5 C6 C7 C12 135.8(6)
C1 C6 C7 C12 -45.7(8)
C12 C7 C8 C9 -0.5(8)
C6 C7 C8 C9 -179.5(5)
C7 C8 C9 C10 -0.7(9)
C7 C8 C9 C13 175.8(5)
C8 C9 C10 C11 1.1(9)
C13 C9 C10 C11 -175.4(5)
C9 C10 C11 C12 -0.3(9)
C9 C10 C11 C14 -179.1(5)
C10 C11 C12 C7 -1.0(8)
C14 C11 C12 C7 177.9(5)
C8 C7 C12 C11 1.3(8)
C6 C7 C12 C11 -179.7(5)
C10 C9 C13 F3B -148.1(8)
C8 C9 C13 F3B 35.3(9)
C10 C9 C13 F3 -5.3(11)
C8 C9 C13 F3 178.1(8)
C10 C9 C13 F1B 84.3(7)
C8 C9 C13 F1B -92.3(7)
C10 C9 C13 F2B -20.3(9)
C8 C9 C13 F2B 163.1(7)
C10 C9 C13 F2 125.9(7)
C8 C9 C13 F2 -50.7(8)
C10 C9 C13 F1 -127.5(8)
C8 C9 C13 F1 55.9(9)
C10 C11 C14 F6 -157.6(7)
C12 C11 C14 F6 23.5(9)
C10 C11 C14 F6B -16.2(11)
C12 C11 C14 F6B 164.9(9)
C10 C11 C14 F4 63.2(7)
C12 C11 C14 F4 -115.7(6)
C10 C11 C14 F5 -39.5(7)
C12 C11 C14 F5 141.6(6)
C10 C11 C14 F5B 123.5(7)
C12 C11 C14 F5B -55.4(8)
C10 C11 C14 F4B -136.8(8)
C12 C11 C14 F4B 44.3(9)
N22 Se2 N21 C21 0.6(3)
N21 Se2 N22 C22 0.3(4)
Se2 N21 C21 C26 -178.0(4)
Se2 N21 C21 C22 -1.2(5)
Se2 N22 C22 C23 178.5(4)
Se2 N22 C22 C21 -1.0(5)
N21 C21 C22 N22 1.6(7)
C26 C21 C22 N22 178.5(4)
N21 C21 C22 C23 -177.9(5)
C26 C21 C22 C23 -1.0(7)
N22 C22 C23 C24 -176.9(5)
C21 C22 C23 C24 2.6(8)
C22 C23 C24 C25 -1.6(8)
C23 C24 C25 C26 -1.1(8)
C24 C25 C26 C21 2.6(7)
C24 C25 C26 C27 -177.4(5)
N21 C21 C26 C25 175.1(5)
C22 C21 C26 C25 -1.5(7)
N21 C21 C26 C27 -4.9(7)
C22 C21 C26 C27 178.4(4)
C25 C26 C27 C28 -43.5(7)
C21 C26 C27 C28 136.6(5)
C25 C26 C27 C32 133.1(5)
C21 C26 C27 C32 -46.9(7)
C32 C27 C28 C29 0.5(7)
C26 C27 C28 C29 177.2(4)
C27 C28 C29 C30 0.0(7)
C27 C28 C29 C33 -178.5(4)
C28 C29 C30 C31 -1.2(7)
C33 C29 C30 C31 177.3(4)
C29 C30 C31 C32 1.9(7)
C29 C30 C31 C34 -176.9(4)
C30 C31 C32 C27 -1.4(7)
C34 C31 C32 C27 177.4(4)
C28 C27 C32 C31 0.2(7)
C26 C27 C32 C31 -176.5(4)
C28 C29 C33 F23 -156.4(4)
C30 C29 C33 F23 25.1(6)
C28 C29 C33 F22 82.2(6)
C30 C29 C33 F22 -96.4(5)
C28 C29 C33 F21 -36.4(6)
C30 C29 C33 F21 145.1(4)
C30 C31 C34 F25 12.1(9)
C32 C31 C34 F25 -166.8(7)
C30 C31 C34 F25B -140.1(7)
C32 C31 C34 F25B 41.0(9)
C30 C31 C34 F26B 95.5(6)
C32 C31 C34 F26B -83.3(6)
C30 C31 C34 F24 141.1(5)
C32 C31 C34 F24 -37.8(7)
C30 C31 C34 F26 -111.0(6)
C32 C31 C34 F26 70.2(7)
C30 C31 C34 F24B -14.5(8)
C32 C31 C34 F24B 166.6(6)
